data_7716604
loop_
_publ_author_name
'Kallmeier, Fabian'
'Matthews, Aidan J. R.'
'Nelmes, Gareth R.'
'Lawson, Nina R.'
'Hicks, Jamie'

_publ_section_title
;
 Mechanochemical synthesis of iron aluminyl complexes.
;
_journal_issue 30
_journal_name_full 'Dalton transactions (Cambridge, England : 2003)'
_journal_page_first 12450
_journal_page_last 12454
_journal_paper_doi 10.1039/d4dt01774a
_journal_volume 53
_journal_year 2024
_chemical_formula_moiety 'C106 H134 Al2 Fe2 N4 O4, 5(C6 H6)'
_chemical_formula_sum 'C136 H164 Al2 Fe2 N4 O4'
_chemical_formula_weight 2084.36
_space_group_crystal_system monoclinic
_space_group_IT_number 15
_space_group_name_Hall '-C 2yc'
_space_group_name_H-M_alt 'C 1 2/c 1'
_atom_sites_solution_hydrogens geom
_audit_creation_date 2024-06-02
_audit_creation_method
;
Olex2 1.5
(compiled 2024.01.12 svn.r2f8d729c for OlexSys, GUI svn.r6928)
;
_audit_update_record
;
2024-06-02 deposited with the CCDC.	2024-07-09 downloaded from the CCDC.
;
_cell_angle_alpha 90
_cell_angle_beta 94.0477(4)
_cell_angle_gamma 90
_cell_formula_units_Z 4
_cell_length_a 24.70547(11)
_cell_length_b 19.02701(8)
_cell_length_c 25.22918(9)
_cell_measurement_reflns_used 60759
_cell_measurement_temperature 150.00(10)
_cell_measurement_theta_max 77.8740
_cell_measurement_theta_min 2.9150
_cell_volume 11829.93(8)
_computing_cell_refinement 'CrysAlisPro 1.171.42.85a (Rigaku OD, 2023)'
_computing_data_collection 'CrysAlisPro 1.171.42.85a (Rigaku OD, 2023)'
_computing_data_reduction 'CrysAlisPro 1.171.42.85a (Rigaku OD, 2023)'
_computing_molecular_graphics 'Olex2 1.5 (Dolomanov et al., 2009)'
_computing_publication_material 'Olex2 1.5 (Dolomanov et al., 2009)'
_computing_structure_refinement 'SHELXL 2019/3 (Sheldrick, 2015)'
_computing_structure_solution 'SHELXT 2018/2 (Sheldrick, 2018)'
_diffrn_ambient_temperature 150.15
_diffrn_detector_area_resol_mean 10.0000
_diffrn_detector_type HyPix
_diffrn_measured_fraction_theta_full 1.000
_diffrn_measured_fraction_theta_max 0.995
_diffrn_measurement_details
;
List of Runs (angles in degrees, time in seconds):

  # Type    Start    End  Width  t~exp~   \w     \q     \k     \f   Frames
#--------------------------------------------------------------------------
  1  \w     -8.00  17.00   0.50    1.00    --  -46.45  25.00  38.00   50
  2  \w   -119.00 -35.00   0.50    1.00    --  -46.45 -25.00-124.00  168
  3  \w     25.00  52.00   0.50    1.00    --   46.45 -25.00-124.00   54
  4  \w     36.00 121.00   0.50    1.00    --   46.45  25.00  38.00  170
  5  \w    124.00 150.00   0.50    4.00    --  107.75  25.00  38.00   52
  6  \w     -3.00  28.00   0.50    1.00    --  -46.45  19.00-120.00   62
  7  \w     -1.00  25.00   0.50    1.00    --  -46.45  19.00 -30.00   52
  8  \w    -23.00  25.00   0.50    1.00    --  -46.45  57.00-180.00   96
  9  \w     -8.00  29.00   0.50    1.00    --  -46.45  19.00 -60.00   74
 10  \w     -8.00  26.00   0.50    1.00    --  -46.45  19.00-180.00   68
 11  \w     38.00  90.00   0.50    1.00    --   46.45-125.00 -60.00  104
 12  \w     41.00  83.00   0.50    1.00    --   46.45-125.00-150.00   84
 13  \w     33.00  87.00   0.50    1.00    --   46.45-125.00 150.00  108
 14  \w    139.00 178.00   0.50    4.00    --  107.75  15.00 -60.00   78
 15  \w     93.00 119.00   0.50    4.00    --  107.75 -77.00-150.00   52
 16  \w    101.00 127.00   0.50    4.00    --  107.75  15.00 -60.00   52
 17  \w     39.00  65.00   0.50    4.00    --  107.75-125.00 120.00   52
 18  \w     77.00 112.00   0.50    4.00    --  107.75-125.00 120.00   70
 19  \w     32.00  59.00   0.50    4.00    --  107.75 -30.00 150.00   54
 20  \w     35.00  85.00   0.50    4.00    --  107.75 -61.00 -90.00  100
 21  \w     35.00  73.00   0.50    4.00    --  107.75 -77.00-150.00   76
 22  \w     86.00 138.00   0.50    4.00    --  107.75  77.00 -90.00  104
 23  \w     94.00 140.00   0.50    4.00    --  107.75  15.00-150.00   92
 24  \w     37.00  72.00   0.50    4.00    --  107.75 -45.00-150.00   70
 25  \w    146.00 173.00   0.50    4.00    --  107.75  15.00-150.00   54
 26  \w     32.00  58.00   0.50    4.00    --  107.75 -30.00 -30.00   52
 27  \w     75.00 103.00   0.50    4.00    --  107.75 -95.00 -60.00   56
 28  \w     66.00 104.00   0.50    4.00    --  107.75 -95.00  60.00   76
 29  \w     43.00  69.00   0.50    4.00    --  107.75 -45.00  30.00   52
 30  \w     34.00  83.00   0.50    4.00    --  107.75 -61.00-150.00   98
 31  \w     45.00  77.00   0.50    4.00    --  107.75 -95.00-180.00   64
 32  \w     61.00 107.00   0.50    4.00    --  107.75-103.00-102.97   92
 33  \w     36.00  62.00   0.50    4.00    --  107.75 -95.00-120.00   52
 34  \w     94.00 142.00   0.50    4.00    --  107.75 125.00-180.00   96
 35  \w     37.00  65.00   0.50    4.00    --  107.75-125.00 150.00   56
 36  \w     35.00  60.00   0.50    4.00    --  107.75 -45.00   0.00   50
 37  \w    105.00 165.00   0.50    4.00    --  107.75  15.00  90.00  120
 38  \w     36.00 106.00   0.50    4.00    --  107.75 -95.00 -30.00  140
 39  \w     71.00 106.00   0.50    4.00    --  107.75 -95.00   0.00   70
 40  \w     58.00  84.00   0.50    4.00    --  107.75 -61.00 150.00   52
 41  \w     57.00  83.00   0.50    4.00    --  107.75-125.00  30.00   52
 42  \w     37.00  67.00   0.50    4.00    --  107.75-125.00-150.00   60
 43  \w     82.00 112.00   0.50    4.00    --  107.75-125.00-150.00   60
 44  \w    105.00 133.00   0.50    4.00    --  107.75  30.00 150.00   56
 45  \w    149.00 178.00   0.50    4.00    --  107.75  77.00 -90.00   58
 46  \w     56.00 109.00   0.50    4.00    --  107.75 -85.00   0.64  106
 47  \w     71.00 112.00   0.50    4.00    --  107.75-125.00-180.00   82
 48  \w    127.00 152.00   0.50    4.00    --  107.75  30.00   0.00   50
 49  \w    126.00 178.00   0.50    4.00    --  107.75 125.00 -30.00  104
 50  \w    131.00 156.00   0.50    4.00    --  107.75 125.00  90.00   50
 51  \w    131.00 157.00   0.50    4.00    --  107.75  15.00  30.00   52
 52  \w    120.00 145.00   0.50    4.00    --  107.75  45.00-150.00   50
 53  \w     35.00  67.00   0.50    4.00    --  107.75 -45.00 -30.00   64
 54  \w     94.00 119.00   0.50    4.00    --  107.75-133.00 -80.73   50
 55  \w     35.00  60.00   0.50    4.00    --  107.75 -45.00 120.00   50
 56  \w    102.00 153.00   0.50    4.00    --  107.75  15.00   0.00  102
 57  \w    132.00 158.00   0.50    4.00    --  107.75  15.00  60.00   52
 58  \w     36.00  61.00   0.50    4.00    --  107.75 -77.00 -60.00   50
 59  \w     87.00 113.00   0.50    4.00    --  107.75 -77.00 -60.00   52
 60  \w     55.00 106.00   0.50    4.00    --  107.75 -81.00  15.18  102
 61  \w     34.00  68.00   0.50    4.00    --  107.75 -61.00  30.00   68
 62  \w     83.00 111.00   0.50    4.00    --  107.75-125.00 150.00   56
 63  \w     81.00 106.00   0.50    4.00    --  107.75 -95.00 -90.00   50
 64  \w     79.00 104.00   0.50    4.00    --  107.75 -95.00  90.00   50
 65  \w     76.00 109.00   0.50    4.00    --  107.75-109.00 -10.62   66
 66  \w     78.00 112.00   0.50    4.00    --  107.75-125.00-120.00   68
 67  \w     41.00  81.00   0.50    4.00    --  107.75 -73.00-167.85   80
 68  \w     32.00  58.00   0.50    4.00    --  107.75 -30.00 120.00   52
 69  \w     38.00  64.00   0.50    4.00    --  107.75 -95.00   0.00   52
 70  \w    114.00 161.00   0.50    4.00    --  107.75  45.00 -90.00   94
 71  \w     99.00 125.00   0.50    4.00    --  107.75  45.00  60.00   52
 72  \w    105.00 130.00   0.50    4.00    --  107.75  88.00 -65.94   50
 73  \w     79.00 105.00   0.50    4.00    --  107.75 -95.00 120.00   52
 74  \w     44.00  69.00   0.50    4.00    --  107.75 -77.00  60.00   50
 75  \w     40.00  66.00   0.50    4.00    --  107.75 -77.00  90.00   52
 76  \w     84.00 119.00   0.50    4.00    --  107.75 -77.00  90.00   70
 77  \w    100.00 129.00   0.50    4.00    --  107.75  77.00  60.00   58
 78  \w    136.00 162.00   0.50    4.00    --  107.75  77.00  60.00   52
 79  \w     79.00 104.00   0.50    4.00    --  107.75   0.00-180.00   50
 80  \w    131.00 157.00   0.50    4.00    --  107.75   0.00-180.00   52
 81  \w     37.00  71.00   0.50    4.00    --  107.75 -95.00 120.00   68
;
_diffrn_measurement_device 'four-circle diffractometer'
_diffrn_measurement_device_type 'SuperNova, Dual, Cu at home/near, HyPix'
_diffrn_measurement_method '\w scans'
_diffrn_radiation_type CuK\a
_diffrn_radiation_wavelength 1.54184
_diffrn_reflns_av_R_equivalents 0.0625
_diffrn_reflns_av_unetI/netI 0.0288
_diffrn_reflns_Laue_measured_fraction_full 1.000
_diffrn_reflns_Laue_measured_fraction_max 0.995
_diffrn_reflns_limit_h_max 31
_diffrn_reflns_limit_h_min -31
_diffrn_reflns_limit_k_max 24
_diffrn_reflns_limit_k_min -24
_diffrn_reflns_limit_l_max 24
_diffrn_reflns_limit_l_min -32
_diffrn_reflns_number 120135
_diffrn_reflns_point_group_measured_fraction_full 1.000
_diffrn_reflns_point_group_measured_fraction_max 0.995
_diffrn_reflns_theta_full 67.684
_diffrn_reflns_theta_max 78.023
_diffrn_reflns_theta_min 2.934
_exptl_absorpt_coefficient_mu 2.525
_exptl_absorpt_correction_T_max 1.00000
_exptl_absorpt_correction_T_min 0.67291
_exptl_absorpt_correction_type multi-scan
_exptl_absorpt_process_details
;
CrysAlisPro 1.171.42.85a (Rigaku Oxford Diffraction, 2023)
Empirical absorption correction using spherical harmonics,
implemented in SCALE3 ABSPACK scaling algorithm.
;
_exptl_crystal_colour orange
_exptl_crystal_colour_primary orange
_exptl_crystal_density_diffrn 1.170
_exptl_crystal_description block
_exptl_crystal_F_000 4472
_exptl_crystal_size_max 0.035
_exptl_crystal_size_mid 0.02
_exptl_crystal_size_min 0.001
_refine_diff_density_max 0.599
_refine_diff_density_min -0.577
_refine_diff_density_rms 0.050
_refine_ls_extinction_method none
_refine_ls_goodness_of_fit_ref 1.033
_refine_ls_hydrogen_treatment constr
_refine_ls_matrix_type full
_refine_ls_number_parameters 705
_refine_ls_number_reflns 12597
_refine_ls_number_restraints 111
_refine_ls_restrained_S_all 1.909
_refine_ls_R_factor_all 0.0461
_refine_ls_R_factor_gt 0.0441
_refine_ls_shift/su_max 0.002
_refine_ls_shift/su_mean 0.000
_refine_ls_structure_factor_coef Fsqd
_refine_ls_weighting_details 'w=1/[\s^2^(Fo^2^)+(0.0665P)^2^+11.9060P] where P=(Fo^2^+2Fc^2^)/3'
_refine_ls_weighting_scheme calc
_refine_ls_wR_factor_gt 0.1187
_refine_ls_wR_factor_ref 0.1202
_reflns_Friedel_coverage 0.000
_reflns_number_gt 11977
_reflns_number_total 12597
_reflns_threshold_expression 'I > 2\s(I)'
_cod_data_source_file d4dt01774a2.cif
_cod_data_source_block '[(DippNON)AlOCFeCp]2'
_cod_depositor_comments 'Adding full bibliography for 7716596--7716604.cif.'
_cod_original_cell_volume 11829.92(9)
_cod_database_code 7716604
_shelx_shelxl_version_number 2019/3
_shelx_space_group_comment
;
The symmetry employed for this shelxl refinement is uniquely defined
by the following loop, which should always be used as a source of
symmetry information in preference to the above space-group names.
They are only intended as comments.
;
_shelx_estimated_absorpt_t_max 0.997
_shelx_estimated_absorpt_t_min 0.917
_olex2_refinement_description
;
1. Fixed Uiso
 At 1.2 times of:
  All C(H) groups
 At 1.5 times of:
  All C(H,H,H) groups
2. Restrained distances
 C16-C14 = C16A-C14 = C17-C14 = C17A-C14 = C15-C14 = C15A-C14
 1.53 with sigma of 0.008
 C69-C66 = C70-C69 = C70_$2-C70
 1.4 with sigma of 0.008
3. Uiso/Uaniso restraints and constraints
C14 \\sim C15 \\sim C15A \\sim C16 \\sim C16A \\sim C17 \\sim C17A: within 2A
with sigma of 0.005 and sigma for terminal atoms of 0.01 within 2A
C66 \\sim C67 \\sim C68 \\sim C69 \\sim C70 \\sim C71: within 2A with sigma of
0.005 and sigma for terminal atoms of 0.01 within 2A
4. Others
 Sof(C15A)=Sof(H15D)=Sof(H15E)=Sof(H15F)=Sof(C16A)=Sof(H16D)=Sof(H16E)=
 Sof(H16F)=Sof(C17A)=Sof(H17D)=Sof(H17E)=Sof(H17F)=1-FVAR(1)
 Sof(C15)=Sof(H15A)=Sof(H15B)=Sof(H15C)=Sof(C16)=Sof(H16A)=Sof(H16B)=Sof(H16C)=
 Sof(C17)=Sof(H17A)=Sof(H17B)=Sof(H17C)=FVAR(1)
 Fixed Sof: C66(0.5) H66(0.5) C71(0.5) H71(0.5) C70(0.5) H70(0.5) C69(0.5)
 H69(0.5) C68(0.5) H68(0.5) C67(0.5) H67(0.5)
5.a Ternary CH refined with riding coordinates:
 C30(H30), C33(H33), C42(H42), C45(H45)
5.b Aromatic/amide H refined with riding coordinates:
 C3(H3), C5(H5), C9(H9), C11(H11), C26(H26), C27(H27), C28(H28), C38(H38),
 C39(H39), C40(H40), C48(H48), C49(H49), C50(H50), C51(H51), C52(H52), C54(H54),
  C55(H55), C56(H56), C57(H57), C58(H58), C59(H59), C60(H60), C65(H65),
 C64(H64), C63(H63), C62(H62), C61(H61), C66(H66), C71(H71), C70(H70), C69(H69),
  C68(H68), C67(H67)
5.c Fitted hexagon refined as free rotating group:
 C54(C55,C56,C57,C58,C59), C60(C65,C64,C63,C62,C61), C66(C71,C70,C69,C68,C67)
5.d Idealised Me refined as rotating group:
 C15(H15A,H15B,H15C), C15A(H15D,H15E,H15F), C16(H16A,H16B,H16C), C16A(H16D,
 H16E,H16F), C17(H17A,H17B,H17C), C17A(H17D,H17E,H17F), C18(H18A,H18B,H18C),
 C19(H19A,H19B,H19C), C21(H21A,H21B,H21C), C22(H22A,H22B,H22C), C23(H23A,H23B,
 H23C), C31(H31A,H31B,H31C), C32(H32A,H32B,H32C), C34(H34A,H34B,H34C), C35(H35A,
 H35B,H35C), C43(H43A,H43B,H43C), C44(H44A,H44B,H44C), C46(H46A,H46B,H46C),
 C47(H47A,H47B,H47C)
;
_olex2_submission_special_instructions 'No special instructions were received'
_oxdiff_exptl_absorpt_empirical_details
;
Empirical correction (ABSPACK) includes:
- Absorption correction using spherical harmonics
- Frame scaling
;

loop_
_space_group_symop_operation_xyz
'x, y, z'
'-x, y, -z+1/2'
'x+1/2, y+1/2, z'
'-x+1/2, y+1/2, -z+1/2'
'-x, -y, -z'
'x, -y, z-1/2'
'-x+1/2, -y+1/2, -z'
'x+1/2, -y+1/2, z-1/2'

loop_
_atom_site_label
_atom_site_type_symbol
_atom_site_fract_x
_atom_site_fract_y
_atom_site_fract_z
_atom_site_U_iso_or_equiv
_atom_site_adp_type
_atom_site_occupancy
_atom_site_site_symmetry_order
_atom_site_calc_flag
_atom_site_refinement_flags_posn
_atom_site_refinement_flags_adp
_atom_site_refinement_flags_occupancy
_atom_site_disorder_assembly
_atom_site_disorder_group
Fe1 Fe 0.27242(2) 0.70712(2) 0.47586(2) 0.02097(8) Uani 1 1 d . . . . .
Al1 Al 0.24940(2) 0.57039(2) 0.58781(2) 0.01837(10) Uani 1 1 d . . . . .
O1 O 0.22357(4) 0.53913(5) 0.65307(4) 0.0190(2) Uani 1 1 d . . . . .
O2 O 0.22967(5) 0.65602(6) 0.57429(5) 0.0270(2) Uani 1 1 d . . . . .
N1 N 0.31812(5) 0.56419(7) 0.62237(5) 0.0204(2) Uani 1 1 d . . . . .
N2 N 0.20323(5) 0.50406(7) 0.55526(5) 0.0202(2) Uani 1 1 d . . . . .
C1 C 0.26634(6) 0.52647(8) 0.69241(6) 0.0199(3) Uani 1 1 d . . . . .
C2 C 0.31699(6) 0.54241(8) 0.67530(6) 0.0203(3) Uani 1 1 d . . . . .
C3 C 0.36036(6) 0.53208(9) 0.71327(6) 0.0245(3) Uani 1 1 d . . . . .
H3 H 0.396090 0.544265 0.704991 0.029 Uiso 1 1 calc R U . . .
C4 C 0.35175(7) 0.50393(9) 0.76345(6) 0.0257(3) Uani 1 1 d . . . . .
C5 C 0.29964(7) 0.48323(9) 0.77547(6) 0.0253(3) Uani 1 1 d . . . . .
H5 H 0.294482 0.461985 0.808815 0.030 Uiso 1 1 calc R U . . .
C6 C 0.25494(6) 0.49351(8) 0.73879(6) 0.0220(3) Uani 1 1 d . . . . .
C7 C 0.19603(6) 0.46982(9) 0.74419(6) 0.0239(3) Uani 1 1 d . . . . .
C8 C 0.17477(6) 0.44271(8) 0.68910(6) 0.0222(3) Uani 1 1 d . . . . .
C9 C 0.14132(6) 0.38422(9) 0.67783(6) 0.0252(3) Uani 1 1 d . . . . .
H9 H 0.129394 0.356665 0.706163 0.030 Uiso 1 1 calc R U . . .
C10 C 0.12528(6) 0.36599(8) 0.62510(7) 0.0249(3) Uani 1 1 d . . . . .
C11 C 0.14373(7) 0.40519(8) 0.58298(6) 0.0243(3) Uani 1 1 d . . . . .
H11 H 0.132412 0.392706 0.547459 0.029 Uiso 1 1 calc R U . . .
C12 C 0.17846(6) 0.46223(8) 0.59243(6) 0.0210(3) Uani 1 1 d . . . . .
C13 C 0.18957(6) 0.47911(8) 0.64555(6) 0.0199(3) Uani 1 1 d . . . . .
C14 C 0.40131(7) 0.49257(11) 0.80314(7) 0.0351(4) Uani 1 1 d D U . . .
C15 C 0.4311(3) 0.5602(3) 0.8133(2) 0.0742(16) Uani 0.699(6) 1 d D U P A 1
H15A H 0.442638 0.578845 0.779726 0.111 Uiso 0.699(6) 1 calc R U P A 1
H15B H 0.463033 0.551786 0.837795 0.111 Uiso 0.699(6) 1 calc R U P A 1
H15C H 0.407141 0.594130 0.829123 0.111 Uiso 0.699(6) 1 calc R U P A 1
C15A C 0.4473(4) 0.5462(5) 0.7932(4) 0.049(2) Uani 0.301(6) 1 d D U P A 2
H15D H 0.462015 0.536109 0.758935 0.073 Uiso 0.301(6) 1 calc R U P A 2
H15E H 0.476304 0.542063 0.821637 0.073 Uiso 0.301(6) 1 calc R U P A 2
H15F H 0.432563 0.593983 0.792828 0.073 Uiso 0.301(6) 1 calc R U P A 2
C16 C 0.43865(18) 0.4383(3) 0.77779(17) 0.0603(12) Uani 0.699(6) 1 d D U P A 1
H16A H 0.418342 0.394884 0.769956 0.090 Uiso 0.699(6) 1 calc R U P A 1
H16B H 0.469994 0.428211 0.802618 0.090 Uiso 0.699(6) 1 calc R U P A 1
H16C H 0.451204 0.457660 0.744808 0.090 Uiso 0.699(6) 1 calc R U P A 1
C16A C 0.4254(4) 0.4211(4) 0.7990(5) 0.058(2) Uani 0.301(6) 1 d D U P A 2
H16D H 0.400755 0.386117 0.812538 0.086 Uiso 0.301(6) 1 calc R U P A 2
H16E H 0.460319 0.419336 0.819943 0.086 Uiso 0.301(6) 1 calc R U P A 2
H16F H 0.431003 0.410825 0.761682 0.086 Uiso 0.301(6) 1 calc R U P A 2
C17 C 0.38619(12) 0.4587(2) 0.85525(12) 0.0470(10) Uani 0.699(6) 1 d D U P A 1
H17A H 0.359838 0.488494 0.871891 0.070 Uiso 0.699(6) 1 calc R U P A 1
H17B H 0.418844 0.453660 0.879351 0.070 Uiso 0.699(6) 1 calc R U P A 1
H17C H 0.370238 0.412269 0.847796 0.070 Uiso 0.699(6) 1 calc R U P A 1
C17A C 0.3882(3) 0.5115(7) 0.8600(2) 0.058(2) Uani 0.301(6) 1 d D U P A 2
H17D H 0.374867 0.559954 0.860863 0.088 Uiso 0.301(6) 1 calc R U P A 2
H17E H 0.421053 0.507013 0.883909 0.088 Uiso 0.301(6) 1 calc R U P A 2
H17F H 0.360242 0.479511 0.871641 0.088 Uiso 0.301(6) 1 calc R U P A 2
C18 C 0.16152(7) 0.53393(10) 0.75844(7) 0.0318(4) Uani 1 1 d . . . . .
H18A H 0.162387 0.569326 0.730296 0.048 Uiso 1 1 calc R U . . .
H18B H 0.176328 0.554126 0.792143 0.048 Uiso 1 1 calc R U . . .
H18C H 0.123978 0.519004 0.761931 0.048 Uiso 1 1 calc R U . . .
C19 C 0.19242(7) 0.41314(10) 0.78681(7) 0.0320(4) Uani 1 1 d . . . . .
H19A H 0.154560 0.398395 0.788382 0.048 Uiso 1 1 calc R U . . .
H19B H 0.205835 0.432116 0.821392 0.048 Uiso 1 1 calc R U . . .
H19C H 0.214551 0.372624 0.777971 0.048 Uiso 1 1 calc R U . . .
C20 C 0.08765(7) 0.30325(9) 0.61096(7) 0.0302(4) Uani 1 1 d . . . . .
C21 C 0.07279(9) 0.26265(11) 0.66021(8) 0.0418(5) Uani 1 1 d . . . . .
H21A H 0.105976 0.245807 0.679737 0.063 Uiso 1 1 calc R U . . .
H21B H 0.049824 0.222458 0.649303 0.063 Uiso 1 1 calc R U . . .
H21C H 0.053064 0.293658 0.683145 0.063 Uiso 1 1 calc R U . . .
C22 C 0.11582(9) 0.25242(10) 0.57444(9) 0.0436(5) Uani 1 1 d . . . . .
H22A H 0.122550 0.276339 0.541140 0.065 Uiso 1 1 calc R U . . .
H22B H 0.092482 0.211487 0.566790 0.065 Uiso 1 1 calc R U . . .
H22C H 0.150394 0.236995 0.592089 0.065 Uiso 1 1 calc R U . . .
C23 C 0.03563(8) 0.33058(11) 0.58152(9) 0.0412(5) Uani 1 1 d . . . . .
H23A H 0.016594 0.361578 0.605031 0.062 Uiso 1 1 calc R U . . .
H23B H 0.012165 0.290841 0.570682 0.062 Uiso 1 1 calc R U . . .
H23C H 0.044816 0.356854 0.549965 0.062 Uiso 1 1 calc R U . . .
C24 C 0.37033(6) 0.58245(9) 0.60462(6) 0.0220(3) Uani 1 1 d . . . . .
C25 C 0.40004(7) 0.53189(9) 0.57809(7) 0.0273(3) Uani 1 1 d . . . . .
C26 C 0.45099(7) 0.55056(11) 0.56168(8) 0.0362(4) Uani 1 1 d . . . . .
H26 H 0.471368 0.517132 0.543442 0.043 Uiso 1 1 calc R U . . .
C27 C 0.47214(7) 0.61686(12) 0.57160(8) 0.0402(4) Uani 1 1 d . . . . .
H27 H 0.506810 0.628795 0.560213 0.048 Uiso 1 1 calc R U . . .
C28 C 0.44300(7) 0.66534(11) 0.59787(7) 0.0356(4) Uani 1 1 d . . . . .
H28 H 0.458120 0.710620 0.604726 0.043 Uiso 1 1 calc R U . . .
C29 C 0.39165(7) 0.65012(9) 0.61490(6) 0.0261(3) Uani 1 1 d . . . . .
C30 C 0.36217(8) 0.70650(9) 0.64417(7) 0.0307(4) Uani 1 1 d . . . . .
H30 H 0.323771 0.690898 0.646565 0.037 Uiso 1 1 calc R U . . .
C31 C 0.36138(8) 0.77713(10) 0.61524(8) 0.0372(4) Uani 1 1 d . . . . .
H31A H 0.398502 0.795135 0.614718 0.056 Uiso 1 1 calc R U . . .
H31B H 0.339237 0.810647 0.633761 0.056 Uiso 1 1 calc R U . . .
H31C H 0.345892 0.770878 0.578707 0.056 Uiso 1 1 calc R U . . .
C32 C 0.38773(11) 0.71649(12) 0.70096(8) 0.0479(5) Uani 1 1 d . . . . .
H32A H 0.386181 0.672073 0.720455 0.072 Uiso 1 1 calc R U . . .
H32B H 0.367673 0.752693 0.719051 0.072 Uiso 1 1 calc R U . . .
H32C H 0.425652 0.731084 0.699593 0.072 Uiso 1 1 calc R U . . .
C33 C 0.37886(8) 0.45773(10) 0.56821(8) 0.0354(4) Uani 1 1 d . . . . .
H33 H 0.338325 0.460079 0.565322 0.042 Uiso 1 1 calc R U . . .
C34 C 0.39586(14) 0.40979(13) 0.61511(10) 0.0631(7) Uani 1 1 d . . . . .
H34A H 0.435495 0.409833 0.620985 0.095 Uiso 1 1 calc R U . . .
H34B H 0.383165 0.361846 0.607311 0.095 Uiso 1 1 calc R U . . .
H34C H 0.379805 0.426960 0.647096 0.095 Uiso 1 1 calc R U . . .
C35 C 0.39650(11) 0.42529(13) 0.51708(9) 0.0508(5) Uani 1 1 d . . . . .
H35A H 0.387319 0.457230 0.487324 0.076 Uiso 1 1 calc R U . . .
H35B H 0.377761 0.380373 0.510679 0.076 Uiso 1 1 calc R U . . .
H35C H 0.435793 0.417377 0.520309 0.076 Uiso 1 1 calc R U . . .
C36 C 0.17560(6) 0.50218(8) 0.50297(6) 0.0211(3) Uani 1 1 d . . . . .
C37 C 0.12657(7) 0.53965(9) 0.49402(6) 0.0250(3) Uani 1 1 d . . . . .
C38 C 0.09839(8) 0.53446(10) 0.44408(7) 0.0337(4) Uani 1 1 d . . . . .
H38 H 0.065443 0.559695 0.437315 0.040 Uiso 1 1 calc R U . . .
C39 C 0.11766(9) 0.49330(11) 0.40450(7) 0.0386(4) Uani 1 1 d . . . . .
H39 H 0.097981 0.490180 0.370847 0.046 Uiso 1 1 calc R U . . .
C40 C 0.16557(8) 0.45670(10) 0.41394(7) 0.0335(4) Uani 1 1 d . . . . .
H40 H 0.178432 0.428429 0.386455 0.040 Uiso 1 1 calc R U . . .
C41 C 0.19554(7) 0.46012(8) 0.46269(6) 0.0254(3) Uani 1 1 d . . . . .
C42 C 0.10246(7) 0.58442(9) 0.53634(7) 0.0285(3) Uani 1 1 d . . . . .
H42 H 0.128618 0.584507 0.568443 0.034 Uiso 1 1 calc R U . . .
C43 C 0.04882(8) 0.55380(11) 0.55253(9) 0.0414(4) Uani 1 1 d . . . . .
H43A H 0.022414 0.553139 0.521664 0.062 Uiso 1 1 calc R U . . .
H43B H 0.034882 0.582866 0.580601 0.062 Uiso 1 1 calc R U . . .
H43C H 0.054791 0.505771 0.565703 0.062 Uiso 1 1 calc R U . . .
C44 C 0.09450(7) 0.66046(10) 0.51790(8) 0.0349(4) Uani 1 1 d . . . . .
H44A H 0.129334 0.679871 0.508614 0.052 Uiso 1 1 calc R U . . .
H44B H 0.080515 0.688395 0.546570 0.052 Uiso 1 1 calc R U . . .
H44C H 0.068549 0.661874 0.486693 0.052 Uiso 1 1 calc R U . . .
C45 C 0.24814(7) 0.41894(9) 0.47100(7) 0.0311(4) Uani 1 1 d . . . . .
H45 H 0.271765 0.444350 0.498547 0.037 Uiso 1 1 calc R U . . .
C46 C 0.23894(12) 0.34561(14) 0.49189(15) 0.0763(10) Uani 1 1 d . . . . .
H46A H 0.221470 0.348627 0.525506 0.114 Uiso 1 1 calc R U . . .
H46B H 0.273868 0.321418 0.497777 0.114 Uiso 1 1 calc R U . . .
H46C H 0.215534 0.319334 0.465918 0.114 Uiso 1 1 calc R U . . .
C47 C 0.27889(10) 0.41531(14) 0.42089(10) 0.0540(6) Uani 1 1 d . . . . .
H47A H 0.259098 0.385182 0.394644 0.081 Uiso 1 1 calc R U . . .
H47B H 0.315132 0.395747 0.429569 0.081 Uiso 1 1 calc R U . . .
H47C H 0.282248 0.462652 0.406181 0.081 Uiso 1 1 calc R U . . .
C48 C 0.30230(8) 0.60409(9) 0.47260(7) 0.0319(4) Uani 1 1 d . . . . .
H48 H 0.300995 0.569378 0.499544 0.038 Uiso 1 1 calc R U . . .
C49 C 0.26174(8) 0.61553(9) 0.43066(7) 0.0311(4) Uani 1 1 d . . . . .
H49 H 0.228456 0.590739 0.425017 0.037 Uiso 1 1 calc R U . . .
C50 C 0.28024(7) 0.67094(9) 0.39873(6) 0.0285(3) Uani 1 1 d . . . . .
H50 H 0.261546 0.689506 0.367635 0.034 Uiso 1 1 calc R U . . .
C51 C 0.33147(7) 0.69371(10) 0.42137(7) 0.0310(4) Uani 1 1 d . . . . .
H51 H 0.353040 0.730024 0.407896 0.037 Uiso 1 1 calc R U . . .
C52 C 0.34503(7) 0.65292(10) 0.46767(7) 0.0326(4) Uani 1 1 d . . . . .
H52 H 0.376778 0.657527 0.490941 0.039 Uiso 1 1 calc R U . . .
C53 C 0.24024(7) 0.70119(8) 0.53731(6) 0.0236(3) Uani 1 1 d . . . . .
C54 C 0.44262(11) 0.23654(13) 0.68257(8) 0.0873(10) Uani 1 1 d G . . . .
H54 H 0.433291 0.236271 0.718462 0.105 Uiso 1 1 calc R U . . .
C55 C 0.48990(9) 0.26963(12) 0.66911(9) 0.0830(10) Uani 1 1 d G . . . .
H55 H 0.512883 0.291970 0.695794 0.100 Uiso 1 1 calc R U . . .
C56 C 0.50355(7) 0.27003(12) 0.61659(11) 0.0929(12) Uani 1 1 d G . . . .
H56 H 0.535861 0.292642 0.607391 0.111 Uiso 1 1 calc R U . . .
C57 C 0.46992(10) 0.23734(13) 0.57755(8) 0.0926(12) Uani 1 1 d G . . . .
H57 H 0.479246 0.237614 0.541656 0.111 Uiso 1 1 calc R U . . .
C58 C 0.42264(9) 0.20425(12) 0.59101(9) 0.0849(11) Uani 1 1 d G . . . .
H58 H 0.399654 0.181915 0.564322 0.102 Uiso 1 1 calc R U . . .
C59 C 0.40899(9) 0.20386(12) 0.64352(10) 0.0903(11) Uani 1 1 d G . . . .
H59 H 0.376675 0.181242 0.652725 0.108 Uiso 1 1 calc R U . . .
C60 C 0.28423(9) 0.21570(10) 0.77689(7) 0.0692(8) Uani 1 1 d G . . . .
H60 H 0.289331 0.191514 0.809804 0.083 Uiso 1 1 calc R U . . .
C65 C 0.24463(8) 0.19331(9) 0.73875(9) 0.0715(8) Uani 1 1 d G . . . .
H65 H 0.222656 0.153807 0.745595 0.086 Uiso 1 1 calc R U . . .
C64 C 0.23717(8) 0.22870(12) 0.69059(8) 0.0763(9) Uani 1 1 d G . . . .
H64 H 0.210097 0.213390 0.664522 0.092 Uiso 1 1 calc R U . . .
C63 C 0.26931(10) 0.28649(11) 0.68057(7) 0.0817(10) Uani 1 1 d G . . . .
H63 H 0.264214 0.310679 0.647657 0.098 Uiso 1 1 calc R U . . .
C62 C 0.30892(9) 0.30889(10) 0.71871(8) 0.0797(10) Uani 1 1 d G . . . .
H62 H 0.330889 0.348388 0.711865 0.096 Uiso 1 1 calc R U . . .
C61 C 0.31638(8) 0.27350(11) 0.76687(7) 0.0735(8) Uani 1 1 d G . . . .
H61 H 0.343448 0.288806 0.792938 0.088 Uiso 1 1 calc R U . . .
C66 C -0.0060(2) 0.5194(2) 0.79699(12) 0.0787(16) Uani 0.5 1 d DG U P B -1
H66 H -0.012798 0.529806 0.832744 0.094 Uiso 0.5 1 calc R U P B -1
C71 C 0.00361(19) 0.4505(2) 0.78198(14) 0.0874(17) Uani 0.5 1 d G U P B -1
H71 H 0.003323 0.413766 0.807477 0.105 Uiso 0.5 1 calc R U P B -1
C70 C 0.0136(2) 0.43529(18) 0.72968(16) 0.0867(17) Uani 0.5 1 d DG U P B -1
H70 H 0.020142 0.388177 0.719420 0.104 Uiso 0.5 1 calc R U P B -1
C69 C 0.01401(18) 0.4890(2) 0.69238(12) 0.0755(15) Uani 0.5 1 d DG U P B -1
H69 H 0.020840 0.478628 0.656629 0.091 Uiso 0.5 1 calc R U P B -1
C68 C 0.0044(2) 0.55795(19) 0.70739(14) 0.0645(13) Uani 0.5 1 d G U P B -1
H68 H 0.004719 0.594667 0.681895 0.077 Uiso 0.5 1 calc R U P B -1
C67 C -0.0056(2) 0.5731(2) 0.75969(16) 0.0705(15) Uani 0.5 1 d G U P B -1
H67 H -0.012100 0.620258 0.769952 0.085 Uiso 0.5 1 calc R U P B -1

loop_
_atom_site_aniso_label
_atom_site_aniso_U_11
_atom_site_aniso_U_22
_atom_site_aniso_U_33
_atom_site_aniso_U_23
_atom_site_aniso_U_13
_atom_site_aniso_U_12
Fe1 0.02538(13) 0.01731(13) 0.01986(13) 0.00098(9) -0.00084(9) -0.00076(9)
Al1 0.0193(2) 0.0194(2) 0.0165(2) 0.00164(15) 0.00107(15) -0.00245(15)
O1 0.0186(5) 0.0213(5) 0.0171(5) 0.0015(4) 0.0004(4) -0.0029(4)
O2 0.0334(6) 0.0218(5) 0.0257(5) 0.0073(4) 0.0014(5) -0.0020(4)
N1 0.0196(6) 0.0243(6) 0.0175(6) 0.0015(5) 0.0027(5) -0.0036(5)
N2 0.0221(6) 0.0214(6) 0.0170(6) 0.0025(5) 0.0012(5) -0.0035(5)
C1 0.0200(7) 0.0226(7) 0.0169(6) -0.0002(5) -0.0009(5) -0.0005(5)
C2 0.0206(7) 0.0208(7) 0.0194(7) -0.0003(5) 0.0019(5) -0.0011(5)
C3 0.0193(7) 0.0310(8) 0.0231(7) 0.0010(6) 0.0000(6) -0.0018(6)
C4 0.0245(8) 0.0303(8) 0.0217(7) 0.0007(6) -0.0015(6) 0.0014(6)
C5 0.0279(8) 0.0310(8) 0.0168(7) 0.0033(6) 0.0001(6) -0.0008(6)
C6 0.0232(7) 0.0247(7) 0.0182(7) 0.0002(6) 0.0027(6) -0.0015(6)
C7 0.0240(7) 0.0309(8) 0.0171(7) 0.0031(6) 0.0032(6) -0.0030(6)
C8 0.0208(7) 0.0266(7) 0.0191(7) 0.0046(6) 0.0013(5) -0.0007(6)
C9 0.0237(7) 0.0271(8) 0.0249(8) 0.0079(6) 0.0017(6) -0.0047(6)
C10 0.0223(7) 0.0241(7) 0.0277(8) 0.0053(6) -0.0013(6) -0.0040(6)
C11 0.0267(8) 0.0245(7) 0.0212(7) 0.0022(6) -0.0018(6) -0.0048(6)
C12 0.0210(7) 0.0218(7) 0.0202(7) 0.0035(6) 0.0018(5) -0.0005(6)
C13 0.0183(7) 0.0196(7) 0.0219(7) 0.0014(5) 0.0017(5) -0.0038(5)
C14 0.0259(8) 0.0499(11) 0.0284(8) 0.0099(8) -0.0053(7) -0.0008(7)
C15 0.087(3) 0.059(3) 0.068(3) 0.015(2) -0.052(3) -0.029(2)
C15A 0.045(4) 0.051(4) 0.046(5) -0.001(4) -0.027(3) -0.003(3)
C16 0.043(2) 0.093(3) 0.044(2) 0.0134(19) -0.0029(16) 0.028(2)
C16A 0.047(4) 0.059(4) 0.063(5) 0.015(4) -0.024(4) 0.005(3)
C17 0.0287(13) 0.083(3) 0.0284(14) 0.0230(15) -0.0057(10) 0.0009(15)
C17A 0.040(3) 0.098(5) 0.036(3) 0.006(4) -0.011(3) -0.003(4)
C18 0.0307(9) 0.0412(10) 0.0243(8) -0.0016(7) 0.0081(7) 0.0007(7)
C19 0.0320(9) 0.0423(10) 0.0214(8) 0.0097(7) 0.0012(6) -0.0079(7)
C20 0.0300(8) 0.0290(8) 0.0307(8) 0.0065(7) -0.0051(7) -0.0107(7)
C21 0.0450(11) 0.0387(10) 0.0400(10) 0.0140(8) -0.0092(8) -0.0221(9)
C22 0.0505(12) 0.0293(9) 0.0502(12) -0.0035(8) -0.0024(9) -0.0117(8)
C23 0.0321(9) 0.0424(11) 0.0474(11) 0.0132(9) -0.0107(8) -0.0149(8)
C24 0.0175(7) 0.0305(8) 0.0177(7) 0.0023(6) 0.0005(5) -0.0026(6)
C25 0.0225(8) 0.0345(9) 0.0247(8) 0.0007(6) 0.0011(6) 0.0018(6)
C26 0.0233(8) 0.0512(11) 0.0348(9) -0.0016(8) 0.0073(7) 0.0039(8)
C27 0.0212(8) 0.0580(12) 0.0423(10) 0.0023(9) 0.0085(7) -0.0077(8)
C28 0.0275(9) 0.0433(10) 0.0362(9) 0.0017(8) 0.0036(7) -0.0138(8)
C29 0.0239(8) 0.0321(8) 0.0219(7) 0.0007(6) -0.0001(6) -0.0058(6)
C30 0.0315(9) 0.0308(9) 0.0303(9) -0.0053(7) 0.0046(7) -0.0091(7)
C31 0.0400(10) 0.0344(9) 0.0362(10) -0.0003(8) -0.0034(8) -0.0038(8)
C32 0.0792(17) 0.0371(10) 0.0270(9) -0.0045(8) -0.0002(10) -0.0053(10)
C33 0.0328(9) 0.0315(9) 0.0427(10) -0.0058(8) 0.0086(8) 0.0040(7)
C34 0.108(2) 0.0332(11) 0.0501(13) 0.0015(10) 0.0200(14) 0.0098(13)
C35 0.0584(14) 0.0485(12) 0.0461(12) -0.0148(10) 0.0074(10) 0.0036(10)
C36 0.0246(7) 0.0208(7) 0.0178(7) 0.0022(5) 0.0010(5) -0.0059(6)
C37 0.0250(8) 0.0272(8) 0.0223(7) 0.0025(6) -0.0010(6) -0.0032(6)
C38 0.0329(9) 0.0385(10) 0.0285(8) 0.0019(7) -0.0068(7) 0.0003(7)
C39 0.0450(11) 0.0472(11) 0.0220(8) -0.0012(7) -0.0085(7) -0.0052(9)
C40 0.0442(10) 0.0346(9) 0.0219(8) -0.0050(7) 0.0027(7) -0.0067(8)
C41 0.0311(8) 0.0229(7) 0.0226(7) -0.0004(6) 0.0043(6) -0.0056(6)
C42 0.0245(8) 0.0331(9) 0.0275(8) -0.0007(7) -0.0008(6) 0.0032(6)
C43 0.0372(10) 0.0416(11) 0.0469(11) 0.0041(9) 0.0144(9) -0.0009(8)
C44 0.0288(9) 0.0322(9) 0.0433(10) -0.0008(8) -0.0005(7) 0.0005(7)
C45 0.0340(9) 0.0284(8) 0.0313(9) -0.0048(7) 0.0048(7) 0.0003(7)
C46 0.0619(16) 0.0443(14) 0.127(3) 0.0410(16) 0.0403(17) 0.0213(12)
C47 0.0547(14) 0.0619(15) 0.0480(12) -0.0021(11) 0.0211(11) 0.0139(11)
C48 0.0471(10) 0.0207(8) 0.0279(8) 0.0005(6) 0.0035(7) 0.0063(7)
C49 0.0431(10) 0.0226(8) 0.0276(8) -0.0062(6) 0.0024(7) -0.0047(7)
C50 0.0379(9) 0.0277(8) 0.0198(7) -0.0011(6) 0.0008(6) -0.0010(7)
C51 0.0321(9) 0.0314(8) 0.0302(8) -0.0031(7) 0.0072(7) -0.0013(7)
C52 0.0307(9) 0.0347(9) 0.0321(9) -0.0058(7) -0.0008(7) 0.0095(7)
C53 0.0260(8) 0.0199(7) 0.0240(7) 0.0020(6) -0.0039(6) -0.0025(6)
C54 0.102(3) 0.068(2) 0.089(2) 0.0050(18) -0.017(2) 0.0000(19)
C55 0.077(2) 0.0691(19) 0.098(3) -0.0119(18) -0.0281(19) 0.0067(17)
C56 0.0486(16) 0.086(2) 0.144(4) -0.032(2) 0.0042(19) 0.0167(16)
C57 0.071(2) 0.102(3) 0.105(3) -0.047(2) 0.0077(19) 0.0240(19)
C58 0.076(2) 0.075(2) 0.101(3) -0.0320(19) -0.0177(19) 0.0091(16)
C59 0.098(3) 0.0612(19) 0.108(3) 0.0003(18) -0.019(2) -0.0101(17)
C60 0.088(2) 0.0519(15) 0.0700(18) 0.0028(13) 0.0237(16) 0.0107(14)
C65 0.0713(19) 0.0453(14) 0.099(2) 0.0027(15) 0.0140(17) 0.0063(13)
C64 0.0614(17) 0.074(2) 0.092(2) -0.0134(18) -0.0070(16) 0.0149(15)
C63 0.102(3) 0.082(2) 0.0640(19) 0.0119(16) 0.0216(18) 0.0291(19)
C62 0.101(3) 0.0652(18) 0.078(2) -0.0135(16) 0.0448(19) -0.0180(17)
C61 0.085(2) 0.079(2) 0.0580(16) -0.0233(15) 0.0183(15) -0.0140(17)
C66 0.064(3) 0.120(4) 0.054(3) -0.008(3) 0.020(2) -0.015(3)
C71 0.064(3) 0.104(4) 0.093(3) 0.022(3) 0.005(3) -0.023(3)
C70 0.070(4) 0.089(3) 0.100(3) -0.006(3) -0.006(3) 0.009(3)
C69 0.075(3) 0.077(3) 0.074(3) -0.018(3) 0.004(3) 0.023(3)
C68 0.068(3) 0.069(3) 0.056(3) -0.008(2) 0.003(3) 0.012(2)
C67 0.064(3) 0.090(3) 0.058(4) -0.025(2) 0.013(3) -0.002(3)

loop_
_atom_type_symbol
_atom_type_description
_atom_type_scat_dispersion_real
_atom_type_scat_dispersion_imag
_atom_type_scat_source
C C 0.0181 0.0091 'International Tables Vol C Tables 4.2.6.8 and 6.1.1.4'
H H 0.0000 0.0000 'International Tables Vol C Tables 4.2.6.8 and 6.1.1.4'
Al Al 0.2130 0.2455 'International Tables Vol C Tables 4.2.6.8 and 6.1.1.4'
Fe Fe -1.1336 3.1974 'International Tables Vol C Tables 4.2.6.8 and 6.1.1.4'
N N 0.0311 0.0180 'International Tables Vol C Tables 4.2.6.8 and 6.1.1.4'
O O 0.0492 0.0322 'International Tables Vol C Tables 4.2.6.8 and 6.1.1.4'

loop_
_geom_angle_atom_site_label_1
_geom_angle_atom_site_label_2
_geom_angle_atom_site_label_3
_geom_angle
_geom_angle_site_symmetry_1
_geom_angle_site_symmetry_3
_geom_angle_publ_flag
C49 Fe1 C48 39.69(7) . . ?
C49 Fe1 C51 66.81(7) . . ?
C49 Fe1 C52 67.11(7) . . ?
C50 Fe1 C48 66.37(7) . . ?
C50 Fe1 C49 39.82(7) . . ?
C50 Fe1 C51 39.73(7) . . ?
C50 Fe1 C52 66.96(7) . . ?
C51 Fe1 C48 66.19(7) . . ?
C51 Fe1 C52 39.78(7) . . ?
C52 Fe1 C48 39.57(8) . . ?
C53 Fe1 C48 98.84(7) . . ?
C53 Fe1 C48 162.87(8) 7_566 . ?
C53 Fe1 C49 111.87(7) . . ?
C53 Fe1 C49 133.98(7) 7_566 . ?
C53 Fe1 C50 100.02(7) 7_566 . ?
C53 Fe1 C50 149.41(7) . . ?
C53 Fe1 C51 96.73(8) 7_566 . ?
C53 Fe1 C51 158.89(8) . . ?
C53 Fe1 C52 119.31(7) . . ?
C53 Fe1 C52 126.79(8) 7_566 . ?
C53 Fe1 C53 97.97(7) . 7_566 ?
O2 Al1 O1 111.01(5) . . ?
O2 Al1 N1 112.86(6) . . ?
O2 Al1 N2 113.49(6) . . ?
N1 Al1 O1 85.70(5) . . ?
N2 Al1 O1 86.39(5) . . ?
N2 Al1 N1 132.71(6) . . ?
C1 O1 Al1 112.33(9) . . ?
C1 O1 C13 111.15(11) . . ?
C13 O1 Al1 111.51(9) . . ?
C53 O2 Al1 133.82(11) . . ?
C2 N1 Al1 112.81(10) . . ?
C2 N1 C24 116.56(12) . . ?
C24 N1 Al1 130.48(10) . . ?
C12 N2 Al1 111.96(10) . . ?
C12 N2 C36 113.37(12) . . ?
C36 N2 Al1 131.20(10) . . ?
C2 C1 O1 112.91(12) . . ?
C6 C1 O1 119.09(13) . . ?
C6 C1 C2 127.51(14) . . ?
C1 C2 N1 116.17(13) . . ?
C1 C2 C3 114.87(14) . . ?
C3 C2 N1 128.93(14) . . ?
C2 C3 H3 119.6 . . ?
C2 C3 C4 120.86(14) . . ?
C4 C3 H3 119.6 . . ?
C3 C4 C14 118.37(14) . . ?
C5 C4 C3 120.18(14) . . ?
C5 C4 C14 121.35(14) . . ?
C4 C5 H5 119.6 . . ?
C4 C5 C6 120.71(14) . . ?
C6 C5 H5 119.6 . . ?
C1 C6 C5 115.22(14) . . ?
C1 C6 C7 117.45(13) . . ?
C5 C6 C7 127.30(14) . . ?
C6 C7 C8 106.42(12) . . ?
C6 C7 C18 109.27(14) . . ?
C8 C7 C18 108.43(13) . . ?
C19 C7 C6 111.78(13) . . ?
C19 C7 C8 111.43(14) . . ?
C19 C7 C18 109.41(14) . . ?
C9 C8 C7 127.37(14) . . ?
C13 C8 C7 117.47(14) . . ?
C13 C8 C9 115.16(14) . . ?
C8 C9 H9 119.7 . . ?
C8 C9 C10 120.69(14) . . ?
C10 C9 H9 119.7 . . ?
C9 C10 C20 122.43(14) . . ?
C11 C10 C9 120.13(14) . . ?
C11 C10 C20 117.44(14) . . ?
C10 C11 H11 119.5 . . ?
C12 C11 C10 120.97(14) . . ?
C12 C11 H11 119.5 . . ?
C11 C12 N2 128.31(14) . . ?
C13 C12 N2 116.66(13) . . ?
C13 C12 C11 115.03(13) . . ?
C8 C13 O1 119.18(13) . . ?
C8 C13 C12 127.74(14) . . ?
C12 C13 O1 112.93(12) . . ?
C4 C14 C15A 111.0(4) . . ?
C4 C14 C16 107.1(2) . . ?
C15 C14 C4 110.5(2) . . ?
C15 C14 C16 110.1(4) . . ?
C15 C14 C17 111.2(3) . . ?
C16A C14 C4 112.6(4) . . ?
C16A C14 C15A 106.6(6) . . ?
C16A C14 C17A 113.0(6) . . ?
C17 C14 C4 112.67(17) . . ?
C17 C14 C16 105.2(3) . . ?
C17A C14 C4 111.3(3) . . ?
C17A C14 C15A 101.6(6) . . ?
C14 C15 H15A 109.5 . . ?
C14 C15 H15B 109.5 . . ?
C14 C15 H15C 109.5 . . ?
H15A C15 H15B 109.5 . . ?
H15A C15 H15C 109.5 . . ?
H15B C15 H15C 109.5 . . ?
C14 C15A H15D 109.5 . . ?
C14 C15A H15E 109.5 . . ?
C14 C15A H15F 109.5 . . ?
H15D C15A H15E 109.5 . . ?
H15D C15A H15F 109.5 . . ?
H15E C15A H15F 109.5 . . ?
C14 C16 H16A 109.5 . . ?
C14 C16 H16B 109.5 . . ?
C14 C16 H16C 109.5 . . ?
H16A C16 H16B 109.5 . . ?
H16A C16 H16C 109.5 . . ?
H16B C16 H16C 109.5 . . ?
C14 C16A H16D 109.5 . . ?
C14 C16A H16E 109.5 . . ?
C14 C16A H16F 109.5 . . ?
H16D C16A H16E 109.5 . . ?
H16D C16A H16F 109.5 . . ?
H16E C16A H16F 109.5 . . ?
C14 C17 H17A 109.5 . . ?
C14 C17 H17B 109.5 . . ?
C14 C17 H17C 109.5 . . ?
H17A C17 H17B 109.5 . . ?
H17A C17 H17C 109.5 . . ?
H17B C17 H17C 109.5 . . ?
C14 C17A H17D 109.5 . . ?
C14 C17A H17E 109.5 . . ?
C14 C17A H17F 109.5 . . ?
H17D C17A H17E 109.5 . . ?
H17D C17A H17F 109.5 . . ?
H17E C17A H17F 109.5 . . ?
C7 C18 H18A 109.5 . . ?
C7 C18 H18B 109.5 . . ?
C7 C18 H18C 109.5 . . ?
H18A C18 H18B 109.5 . . ?
H18A C18 H18C 109.5 . . ?
H18B C18 H18C 109.5 . . ?
C7 C19 H19A 109.5 . . ?
C7 C19 H19B 109.5 . . ?
C7 C19 H19C 109.5 . . ?
H19A C19 H19B 109.5 . . ?
H19A C19 H19C 109.5 . . ?
H19B C19 H19C 109.5 . . ?
C21 C20 C10 112.28(14) . . ?
C21 C20 C22 108.31(17) . . ?
C22 C20 C10 109.60(15) . . ?
C23 C20 C10 108.77(15) . . ?
C23 C20 C21 108.96(16) . . ?
C23 C20 C22 108.88(16) . . ?
C20 C21 H21A 109.5 . . ?
C20 C21 H21B 109.5 . . ?
C20 C21 H21C 109.5 . . ?
H21A C21 H21B 109.5 . . ?
H21A C21 H21C 109.5 . . ?
H21B C21 H21C 109.5 . . ?
C20 C22 H22A 109.5 . . ?
C20 C22 H22B 109.5 . . ?
C20 C22 H22C 109.5 . . ?
H22A C22 H22B 109.5 . . ?
H22A C22 H22C 109.5 . . ?
H22B C22 H22C 109.5 . . ?
C20 C23 H23A 109.5 . . ?
C20 C23 H23B 109.5 . . ?
C20 C23 H23C 109.5 . . ?
H23A C23 H23B 109.5 . . ?
H23A C23 H23C 109.5 . . ?
H23B C23 H23C 109.5 . . ?
C25 C24 N1 119.50(14) . . ?
C25 C24 C29 120.76(14) . . ?
C29 C24 N1 119.72(14) . . ?
C24 C25 C33 121.85(15) . . ?
C26 C25 C24 118.54(16) . . ?
C26 C25 C33 119.60(16) . . ?
C25 C26 H26 119.5 . . ?
C27 C26 C25 121.01(18) . . ?
C27 C26 H26 119.5 . . ?
C26 C27 H27 120.1 . . ?
C28 C27 C26 119.84(16) . . ?
C28 C27 H27 120.1 . . ?
C27 C28 H28 119.1 . . ?
C27 C28 C29 121.90(18) . . ?
C29 C28 H28 119.1 . . ?
C24 C29 C30 123.35(14) . . ?
C28 C29 C24 117.95(16) . . ?
C28 C29 C30 118.69(16) . . ?
C29 C30 H30 108.0 . . ?
C29 C30 C31 112.31(15) . . ?
C29 C30 C32 111.20(17) . . ?
C31 C30 H30 108.0 . . ?
C31 C30 C32 109.09(15) . . ?
C32 C30 H30 108.0 . . ?
C30 C31 H31A 109.5 . . ?
C30 C31 H31B 109.5 . . ?
C30 C31 H31C 109.5 . . ?
H31A C31 H31B 109.5 . . ?
H31A C31 H31C 109.5 . . ?
H31B C31 H31C 109.5 . . ?
C30 C32 H32A 109.5 . . ?
C30 C32 H32B 109.5 . . ?
C30 C32 H32C 109.5 . . ?
H32A C32 H32B 109.5 . . ?
H32A C32 H32C 109.5 . . ?
H32B C32 H32C 109.5 . . ?
C25 C33 H33 107.6 . . ?
C25 C33 C34 110.76(18) . . ?
C25 C33 C35 113.58(17) . . ?
C34 C33 H33 107.6 . . ?
C35 C33 H33 107.6 . . ?
C35 C33 C34 109.55(18) . . ?
C33 C34 H34A 109.5 . . ?
C33 C34 H34B 109.5 . . ?
C33 C34 H34C 109.5 . . ?
H34A C34 H34B 109.5 . . ?
H34A C34 H34C 109.5 . . ?
H34B C34 H34C 109.5 . . ?
C33 C35 H35A 109.5 . . ?
C33 C35 H35B 109.5 . . ?
C33 C35 H35C 109.5 . . ?
H35A C35 H35B 109.5 . . ?
H35A C35 H35C 109.5 . . ?
H35B C35 H35C 109.5 . . ?
C37 C36 N2 118.67(14) . . ?
C41 C36 N2 120.43(14) . . ?
C41 C36 C37 120.77(14) . . ?
C36 C37 C42 123.08(14) . . ?
C38 C37 C36 118.41(16) . . ?
C38 C37 C42 118.51(15) . . ?
C37 C38 H38 119.5 . . ?
C39 C38 C37 121.10(17) . . ?
C39 C38 H38 119.5 . . ?
C38 C39 H39 120.1 . . ?
C40 C39 C38 119.81(16) . . ?
C40 C39 H39 120.1 . . ?
C39 C40 H40 119.1 . . ?
C39 C40 C41 121.71(17) . . ?
C41 C40 H40 119.1 . . ?
C36 C41 C45 122.16(15) . . ?
C40 C41 C36 118.19(16) . . ?
C40 C41 C45 119.64(15) . . ?
C37 C42 H42 107.9 . . ?
C37 C42 C43 111.35(15) . . ?
C37 C42 C44 111.42(14) . . ?
C43 C42 H42 107.9 . . ?
C44 C42 H42 107.9 . . ?
C44 C42 C43 110.29(15) . . ?
C42 C43 H43A 109.5 . . ?
C42 C43 H43B 109.5 . . ?
C42 C43 H43C 109.5 . . ?
H43A C43 H43B 109.5 . . ?
H43A C43 H43C 109.5 . . ?
H43B C43 H43C 109.5 . . ?
C42 C44 H44A 109.5 . . ?
C42 C44 H44B 109.5 . . ?
C42 C44 H44C 109.5 . . ?
H44A C44 H44B 109.5 . . ?
H44A C44 H44C 109.5 . . ?
H44B C44 H44C 109.5 . . ?
C41 C45 H45 107.3 . . ?
C41 C45 C47 112.39(16) . . ?
C46 C45 C41 112.04(17) . . ?
C46 C45 H45 107.3 . . ?
C46 C45 C47 110.08(19) . . ?
C47 C45 H45 107.3 . . ?
C45 C46 H46A 109.5 . . ?
C45 C46 H46B 109.5 . . ?
C45 C46 H46C 109.5 . . ?
H46A C46 H46B 109.5 . . ?
H46A C46 H46C 109.5 . . ?
H46B C46 H46C 109.5 . . ?
C45 C47 H47A 109.5 . . ?
C45 C47 H47B 109.5 . . ?
C45 C47 H47C 109.5 . . ?
H47A C47 H47B 109.5 . . ?
H47A C47 H47C 109.5 . . ?
H47B C47 H47C 109.5 . . ?
Fe1 C48 H48 126.3 . . ?
C49 C48 Fe1 69.81(10) . . ?
C49 C48 H48 125.5 . . ?
C52 C48 Fe1 69.97(10) . . ?
C52 C48 H48 125.5 . . ?
C52 C48 C49 108.93(15) . . ?
Fe1 C49 H49 124.8 . . ?
C48 C49 Fe1 70.50(9) . . ?
C48 C49 H49 126.4 . . ?
C50 C49 Fe1 69.96(9) . . ?
C50 C49 C48 107.30(16) . . ?
C50 C49 H49 126.4 . . ?
Fe1 C50 H50 125.2 . . ?
C49 C50 Fe1 70.22(9) . . ?
C49 C50 H50 125.9 . . ?
C51 C50 Fe1 70.27(10) . . ?
C51 C50 C49 108.16(15) . . ?
C51 C50 H50 125.9 . . ?
Fe1 C51 H51 125.6 . . ?
C50 C51 Fe1 69.99(10) . . ?
C50 C51 H51 125.8 . . ?
C50 C51 C52 108.40(16) . . ?
C52 C51 Fe1 70.20(10) . . ?
C52 C51 H51 125.8 . . ?
Fe1 C52 H52 124.7 . . ?
C48 C52 Fe1 70.46(10) . . ?
C48 C52 C51 107.20(16) . . ?
C48 C52 H52 126.4 . . ?
C51 C52 Fe1 70.02(10) . . ?
C51 C52 H52 126.4 . . ?
Fe1 C53 Fe1 82.03(7) . 7_566 ?
O2 C53 Fe1 141.27(13) . . ?
O2 C53 Fe1 136.70(13) . 7_566 ?
C55 C54 H54 120.0 . . ?
C55 C54 C59 120.0 . . ?
C59 C54 H54 120.0 . . ?
C54 C55 H55 120.0 . . ?
C54 C55 C56 120.0 . . ?
C56 C55 H55 120.0 . . ?
C55 C56 H56 120.0 . . ?
C55 C56 C57 120.0 . . ?
C57 C56 H56 120.0 . . ?
C56 C57 H57 120.0 . . ?
C58 C57 C56 120.0 . . ?
C58 C57 H57 120.0 . . ?
C57 C58 H58 120.0 . . ?
C57 C58 C59 120.0 . . ?
C59 C58 H58 120.0 . . ?
C54 C59 H59 120.0 . . ?
C58 C59 C54 120.0 . . ?
C58 C59 H59 120.0 . . ?
C65 C60 H60 120.0 . . ?
C65 C60 C61 120.0 . . ?
C61 C60 H60 120.0 . . ?
C60 C65 H65 120.0 . . ?
C64 C65 C60 120.0 . . ?
C64 C65 H65 120.0 . . ?
C65 C64 H64 120.0 . . ?
C65 C64 C63 120.0 . . ?
C63 C64 H64 120.0 . . ?
C64 C63 H63 120.0 . . ?
C64 C63 C62 120.0 . . ?
C62 C63 H63 120.0 . . ?
C63 C62 H62 120.0 . . ?
C63 C62 C61 120.0 . . ?
C61 C62 H62 120.0 . . ?
C60 C61 H61 120.0 . . ?
C62 C61 C60 120.0 . . ?
C62 C61 H61 120.0 . . ?
C71 C66 H66 120.0 . . ?
C71 C66 C67 120.0 . . ?
C67 C66 H66 120.0 . . ?
C66 C71 H71 120.0 . . ?
C66 C71 C70 120.0 . . ?
C70 C71 H71 120.0 . . ?
C71 C70 H70 120.0 . . ?
C69 C70 C71 120.0 . . ?
C69 C70 H70 120.0 . . ?
C70 C69 H69 120.0 . . ?
C70 C69 C68 120.0 . . ?
C68 C69 H69 120.0 . . ?
C69 C68 H68 120.0 . . ?
C67 C68 C69 120.0 . . ?
C67 C68 H68 120.0 . . ?
C66 C67 H67 120.0 . . ?
C68 C67 C66 120.0 . . ?
C68 C67 H67 120.0 . . ?

loop_
_geom_bond_atom_site_label_1
_geom_bond_atom_site_label_2
_geom_bond_distance
_geom_bond_site_symmetry_2
_geom_bond_publ_flag
Fe1 C48 2.0983(17) . ?
Fe1 C49 2.0891(16) . ?
Fe1 C50 2.0858(16) . ?
Fe1 C51 2.0895(17) . ?
Fe1 C52 2.0919(17) . ?
Fe1 C53 1.7995(16) 7_566 ?
Fe1 C53 1.7951(17) . ?
Al1 O1 1.9027(11) . ?
Al1 O2 1.7276(12) . ?
Al1 N1 1.8568(13) . ?
Al1 N2 1.8536(13) . ?
O1 C1 1.4183(17) . ?
O1 C13 1.4223(17) . ?
O2 C53 1.308(2) . ?
N1 C2 1.4004(19) . ?
N1 C24 1.4377(19) . ?
N2 C12 1.4029(19) . ?
N2 C36 1.4424(19) . ?
C1 C2 1.386(2) . ?
C1 C6 1.374(2) . ?
C2 C3 1.400(2) . ?
C3 H3 0.9500 . ?
C3 C4 1.405(2) . ?
C4 C5 1.400(2) . ?
C4 C14 1.541(2) . ?
C5 H5 0.9500 . ?
C5 C6 1.404(2) . ?
C6 C7 1.539(2) . ?
C7 C8 1.540(2) . ?
C7 C18 1.545(2) . ?
C7 C19 1.530(2) . ?
C8 C9 1.403(2) . ?
C8 C13 1.370(2) . ?
C9 H9 0.9500 . ?
C9 C10 1.405(2) . ?
C10 C11 1.400(2) . ?
C10 C20 1.540(2) . ?
C11 H11 0.9500 . ?
C11 C12 1.394(2) . ?
C12 C13 1.387(2) . ?
C14 C15 1.495(4) . ?
C14 C15A 1.561(7) . ?
C14 C16 1.552(4) . ?
C14 C16A 1.492(6) . ?
C14 C17 1.534(3) . ?
C14 C17A 1.537(6) . ?
C15 H15A 0.9800 . ?
C15 H15B 0.9800 . ?
C15 H15C 0.9800 . ?
C15A H15D 0.9800 . ?
C15A H15E 0.9800 . ?
C15A H15F 0.9800 . ?
C16 H16A 0.9800 . ?
C16 H16B 0.9800 . ?
C16 H16C 0.9800 . ?
C16A H16D 0.9800 . ?
C16A H16E 0.9800 . ?
C16A H16F 0.9800 . ?
C17 H17A 0.9800 . ?
C17 H17B 0.9800 . ?
C17 H17C 0.9800 . ?
C17A H17D 0.9800 . ?
C17A H17E 0.9800 . ?
C17A H17F 0.9800 . ?
C18 H18A 0.9800 . ?
C18 H18B 0.9800 . ?
C18 H18C 0.9800 . ?
C19 H19A 0.9800 . ?
C19 H19B 0.9800 . ?
C19 H19C 0.9800 . ?
C20 C21 1.530(2) . ?
C20 C22 1.536(3) . ?
C20 C23 1.529(3) . ?
C21 H21A 0.9800 . ?
C21 H21B 0.9800 . ?
C21 H21C 0.9800 . ?
C22 H22A 0.9800 . ?
C22 H22B 0.9800 . ?
C22 H22C 0.9800 . ?
C23 H23A 0.9800 . ?
C23 H23B 0.9800 . ?
C23 H23C 0.9800 . ?
C24 C25 1.408(2) . ?
C24 C29 1.408(2) . ?
C25 C26 1.398(2) . ?
C25 C33 1.519(3) . ?
C26 H26 0.9500 . ?
C26 C27 1.382(3) . ?
C27 H27 0.9500 . ?
C27 C28 1.370(3) . ?
C28 H28 0.9500 . ?
C28 C29 1.398(2) . ?
C29 C30 1.517(2) . ?
C30 H30 1.0000 . ?
C30 C31 1.529(3) . ?
C30 C32 1.536(3) . ?
C31 H31A 0.9800 . ?
C31 H31B 0.9800 . ?
C31 H31C 0.9800 . ?
C32 H32A 0.9800 . ?
C32 H32B 0.9800 . ?
C32 H32C 0.9800 . ?
C33 H33 1.0000 . ?
C33 C34 1.529(3) . ?
C33 C35 1.521(3) . ?
C34 H34A 0.9800 . ?
C34 H34B 0.9800 . ?
C34 H34C 0.9800 . ?
C35 H35A 0.9800 . ?
C35 H35B 0.9800 . ?
C35 H35C 0.9800 . ?
C36 C37 1.410(2) . ?
C36 C41 1.410(2) . ?
C37 C38 1.399(2) . ?
C37 C42 1.520(2) . ?
C38 H38 0.9500 . ?
C38 C39 1.380(3) . ?
C39 H39 0.9500 . ?
C39 C40 1.379(3) . ?
C40 H40 0.9500 . ?
C40 C41 1.392(2) . ?
C41 C45 1.519(2) . ?
C42 H42 1.0000 . ?
C42 C43 1.529(3) . ?
C42 C44 1.528(3) . ?
C43 H43A 0.9800 . ?
C43 H43B 0.9800 . ?
C43 H43C 0.9800 . ?
C44 H44A 0.9800 . ?
C44 H44B 0.9800 . ?
C44 H44C 0.9800 . ?
C45 H45 1.0000 . ?
C45 C46 1.514(3) . ?
C45 C47 1.522(3) . ?
C46 H46A 0.9800 . ?
C46 H46B 0.9800 . ?
C46 H46C 0.9800 . ?
C47 H47A 0.9800 . ?
C47 H47B 0.9800 . ?
C47 H47C 0.9800 . ?
C48 H48 0.9500 . ?
C48 C49 1.422(3) . ?
C48 C52 1.418(3) . ?
C49 H49 0.9500 . ?
C49 C50 1.422(2) . ?
C50 H50 0.9500 . ?
C50 C51 1.419(3) . ?
C51 H51 0.9500 . ?
C51 C52 1.423(3) . ?
C52 H52 0.9500 . ?
C54 H54 0.9500 . ?
C54 C55 1.3900 . ?
C54 C59 1.3900 . ?
C55 H55 0.9500 . ?
C55 C56 1.3900 . ?
C56 H56 0.9500 . ?
C56 C57 1.3900 . ?
C57 H57 0.9500 . ?
C57 C58 1.3900 . ?
C58 H58 0.9500 . ?
C58 C59 1.3900 . ?
C59 H59 0.9500 . ?
C60 H60 0.9500 . ?
C60 C65 1.3900 . ?
C60 C61 1.3900 . ?
C65 H65 0.9500 . ?
C65 C64 1.3900 . ?
C64 H64 0.9500 . ?
C64 C63 1.3900 . ?
C63 H63 0.9500 . ?
C63 C62 1.3900 . ?
C62 H62 0.9500 . ?
C62 C61 1.3900 . ?
C61 H61 0.9500 . ?
C66 H66 0.9500 . ?
C66 C71 1.3900 . ?
C66 C67 1.3900 . ?
C71 H71 0.9500 . ?
C71 C70 1.3900 . ?
C70 H70 0.9500 . ?
C70 C69 1.3900 . ?
C69 H69 0.9500 . ?
C69 C68 1.3900 . ?
C68 H68 0.9500 . ?
C68 C67 1.3900 . ?
C67 H67 0.9500 . ?

loop_
_geom_torsion_atom_site_label_1
_geom_torsion_atom_site_label_2
_geom_torsion_atom_site_label_3
_geom_torsion_atom_site_label_4
_geom_torsion
_geom_torsion_site_symmetry_1
_geom_torsion_site_symmetry_2
_geom_torsion_site_symmetry_3
_geom_torsion_site_symmetry_4
_geom_torsion_publ_flag
Fe1 C48 C49 C50 60.60(12) . . . . ?
Fe1 C48 C52 C51 -60.70(12) . . . . ?
Fe1 C49 C50 C51 60.30(12) . . . . ?
Fe1 C50 C51 C52 59.93(12) . . . . ?
Fe1 C51 C52 C48 60.98(12) . . . . ?
Al1 O1 C1 C2 2.50(15) . . . . ?
Al1 O1 C1 C6 -170.07(11) . . . . ?
Al1 O1 C13 C8 169.22(12) . . . . ?
Al1 O1 C13 C12 -6.59(15) . . . . ?
Al1 O2 C53 Fe1 8.5(3) . . . . ?
Al1 O2 C53 Fe1 -171.91(10) . . . 7_566 ?
Al1 N1 C2 C1 2.58(17) . . . . ?
Al1 N1 C2 C3 -179.81(14) . . . . ?
Al1 N1 C24 C25 -89.19(18) . . . . ?
Al1 N1 C24 C29 92.10(17) . . . . ?
Al1 N2 C12 C11 -176.49(14) . . . . ?
Al1 N2 C12 C13 3.49(17) . . . . ?
Al1 N2 C36 C37 -81.76(18) . . . . ?
Al1 N2 C36 C41 102.19(16) . . . . ?
O1 Al1 O2 C53 174.38(14) . . . . ?
O1 Al1 N1 C2 -0.87(10) . . . . ?
O1 Al1 N1 C24 -176.14(14) . . . . ?
O1 Al1 N2 C12 -5.75(10) . . . . ?
O1 Al1 N2 C36 151.39(14) . . . . ?
O1 C1 C2 N1 -3.32(19) . . . . ?
O1 C1 C2 C3 178.74(13) . . . . ?
O1 C1 C6 C5 -179.92(13) . . . . ?
O1 C1 C6 C7 2.2(2) . . . . ?
O2 Al1 N1 C2 110.13(11) . . . . ?
O2 Al1 N1 C24 -65.14(15) . . . . ?
O2 Al1 N2 C12 -117.11(11) . . . . ?
O2 Al1 N2 C36 40.03(15) . . . . ?
N1 Al1 O2 C53 80.09(16) . . . . ?
N1 Al1 N2 C12 75.02(13) . . . . ?
N1 Al1 N2 C36 -127.85(13) . . . . ?
N1 C2 C3 C4 -174.31(15) . . . . ?
N1 C24 C25 C26 -179.32(15) . . . . ?
N1 C24 C25 C33 -0.9(2) . . . . ?
N1 C24 C29 C28 178.80(15) . . . . ?
N1 C24 C29 C30 -0.2(2) . . . . ?
N2 Al1 O2 C53 -90.26(16) . . . . ?
N2 Al1 N1 C2 -81.93(12) . . . . ?
N2 Al1 N1 C24 102.80(14) . . . . ?
N2 C12 C13 O1 2.13(19) . . . . ?
N2 C12 C13 C8 -173.23(15) . . . . ?
N2 C36 C37 C38 -176.48(14) . . . . ?
N2 C36 C37 C42 2.5(2) . . . . ?
N2 C36 C41 C40 176.04(14) . . . . ?
N2 C36 C41 C45 -3.9(2) . . . . ?
C1 O1 C13 C8 43.03(18) . . . . ?
C1 O1 C13 C12 -132.77(13) . . . . ?
C1 C2 C3 C4 3.3(2) . . . . ?
C1 C6 C7 C8 38.22(19) . . . . ?
C1 C6 C7 C18 -78.66(17) . . . . ?
C1 C6 C7 C19 160.08(15) . . . . ?
C2 N1 C24 C25 95.68(17) . . . . ?
C2 N1 C24 C29 -83.03(18) . . . . ?
C2 C1 C6 C5 8.7(2) . . . . ?
C2 C1 C6 C7 -169.20(15) . . . . ?
C2 C3 C4 C5 2.5(3) . . . . ?
C2 C3 C4 C14 178.89(15) . . . . ?
C3 C4 C5 C6 -3.3(3) . . . . ?
C3 C4 C14 C15 57.5(4) . . . . ?
C3 C4 C14 C15A 28.4(5) . . . . ?
C3 C4 C14 C16 -62.4(3) . . . . ?
C3 C4 C14 C16A -91.0(6) . . . . ?
C3 C4 C14 C17 -177.5(2) . . . . ?
C3 C4 C14 C17A 140.8(5) . . . . ?
C4 C5 C6 C1 -1.8(2) . . . . ?
C4 C5 C6 C7 175.85(16) . . . . ?
C5 C4 C14 C15 -126.1(4) . . . . ?
C5 C4 C14 C15A -155.2(5) . . . . ?
C5 C4 C14 C16 114.0(3) . . . . ?
C5 C4 C14 C16A 85.4(6) . . . . ?
C5 C4 C14 C17 -1.1(3) . . . . ?
C5 C4 C14 C17A -42.8(6) . . . . ?
C5 C6 C7 C8 -139.42(16) . . . . ?
C5 C6 C7 C18 103.70(18) . . . . ?
C5 C6 C7 C19 -17.6(2) . . . . ?
C6 C1 C2 N1 168.49(15) . . . . ?
C6 C1 C2 C3 -9.5(2) . . . . ?
C6 C7 C8 C9 140.72(16) . . . . ?
C6 C7 C8 C13 -39.48(19) . . . . ?
C7 C8 C9 C10 -179.95(15) . . . . ?
C7 C8 C13 O1 0.3(2) . . . . ?
C7 C8 C13 C12 175.43(15) . . . . ?
C8 C9 C10 C11 1.6(2) . . . . ?
C8 C9 C10 C20 -178.66(16) . . . . ?
C9 C8 C13 O1 -179.85(13) . . . . ?
C9 C8 C13 C12 -4.7(2) . . . . ?
C9 C10 C11 C12 0.5(3) . . . . ?
C9 C10 C20 C21 -2.7(2) . . . . ?
C9 C10 C20 C22 -123.10(18) . . . . ?
C9 C10 C20 C23 117.97(18) . . . . ?
C10 C11 C12 N2 175.71(15) . . . . ?
C10 C11 C12 C13 -4.3(2) . . . . ?
C11 C10 C20 C21 177.03(16) . . . . ?
C11 C10 C20 C22 56.6(2) . . . . ?
C11 C10 C20 C23 -62.3(2) . . . . ?
C11 C12 C13 O1 -177.88(13) . . . . ?
C11 C12 C13 C8 6.7(2) . . . . ?
C12 N2 C36 C37 75.12(18) . . . . ?
C12 N2 C36 C41 -100.93(16) . . . . ?
C13 O1 C1 C2 128.22(13) . . . . ?
C13 O1 C1 C6 -44.34(18) . . . . ?
C13 C8 C9 C10 0.2(2) . . . . ?
C14 C4 C5 C6 -179.60(16) . . . . ?
C18 C7 C8 C9 -101.84(19) . . . . ?
C18 C7 C8 C13 77.96(17) . . . . ?
C19 C7 C8 C9 18.6(2) . . . . ?
C19 C7 C8 C13 -161.57(15) . . . . ?
C20 C10 C11 C12 -179.19(15) . . . . ?
C24 N1 C2 C1 178.56(14) . . . . ?
C24 N1 C2 C3 -3.8(2) . . . . ?
C24 C25 C26 C27 0.6(3) . . . . ?
C24 C25 C33 C34 -88.3(2) . . . . ?
C24 C25 C33 C35 147.91(18) . . . . ?
C24 C29 C30 C31 -131.81(17) . . . . ?
C24 C29 C30 C32 105.63(19) . . . . ?
C25 C24 C29 C28 0.1(2) . . . . ?
C25 C24 C29 C30 -178.84(15) . . . . ?
C25 C26 C27 C28 0.0(3) . . . . ?
C26 C25 C33 C34 90.1(2) . . . . ?
C26 C25 C33 C35 -33.6(3) . . . . ?
C26 C27 C28 C29 -0.6(3) . . . . ?
C27 C28 C29 C24 0.5(3) . . . . ?
C27 C28 C29 C30 179.49(18) . . . . ?
C28 C29 C30 C31 49.3(2) . . . . ?
C28 C29 C30 C32 -73.3(2) . . . . ?
C29 C24 C25 C26 -0.6(2) . . . . ?
C29 C24 C25 C33 177.83(16) . . . . ?
C33 C25 C26 C27 -177.91(18) . . . . ?
C36 N2 C12 C11 22.1(2) . . . . ?
C36 N2 C12 C13 -157.94(14) . . . . ?
C36 C37 C38 C39 0.5(3) . . . . ?
C36 C37 C42 C43 -113.94(18) . . . . ?
C36 C37 C42 C44 122.47(17) . . . . ?
C36 C41 C45 C46 90.3(2) . . . . ?
C36 C41 C45 C47 -145.16(18) . . . . ?
C37 C36 C41 C40 0.1(2) . . . . ?
C37 C36 C41 C45 -179.87(15) . . . . ?
C37 C38 C39 C40 -0.2(3) . . . . ?
C38 C37 C42 C43 65.0(2) . . . . ?
C38 C37 C42 C44 -58.6(2) . . . . ?
C38 C39 C40 C41 -0.1(3) . . . . ?
C39 C40 C41 C36 0.2(3) . . . . ?
C39 C40 C41 C45 -179.83(17) . . . . ?
C40 C41 C45 C46 -89.7(2) . . . . ?
C40 C41 C45 C47 34.9(2) . . . . ?
C41 C36 C37 C38 -0.4(2) . . . . ?
C41 C36 C37 C42 178.53(15) . . . . ?
C42 C37 C38 C39 -178.49(17) . . . . ?
C48 Fe1 C53 Fe1 176.70(7) . . . 7_566 ?
C48 Fe1 C53 O2 -3.6(2) . . . . ?
C48 C49 C50 Fe1 -60.94(12) . . . . ?
C48 C49 C50 C51 -0.64(19) . . . . ?
C49 Fe1 C53 Fe1 -144.26(7) . . . 7_566 ?
C49 Fe1 C53 O2 35.4(2) . . . . ?
C49 C48 C52 Fe1 59.11(12) . . . . ?
C49 C48 C52 C51 -1.6(2) . . . . ?
C49 C50 C51 Fe1 -60.26(12) . . . . ?
C49 C50 C51 C52 -0.3(2) . . . . ?
C50 Fe1 C53 Fe1 -125.59(12) . . . 7_566 ?
C50 Fe1 C53 O2 54.1(3) . . . . ?
C50 C51 C52 Fe1 -59.80(12) . . . . ?
C50 C51 C52 C48 1.2(2) . . . . ?
C51 Fe1 C53 Fe1 133.72(18) . . . 7_566 ?
C51 Fe1 C53 O2 -46.6(3) . . . . ?
C52 Fe1 C53 Fe1 140.54(7) . . . 7_566 ?
C52 Fe1 C53 O2 -39.8(2) . . . . ?
C52 C48 C49 Fe1 -59.21(12) . . . . ?
C52 C48 C49 C50 1.4(2) . . . . ?
C53 Fe1 C53 Fe1 0.0 7_566 . . 7_566 ?
C53 Fe1 C53 O2 179.7(2) 7_566 . . . ?
C54 C55 C56 C57 0.0 . . . . ?
C55 C54 C59 C58 0.0 . . . . ?
C55 C56 C57 C58 0.0 . . . . ?
C56 C57 C58 C59 0.0 . . . . ?
C57 C58 C59 C54 0.0 . . . . ?
C59 C54 C55 C56 0.0 . . . . ?
C60 C65 C64 C63 0.0 . . . . ?
C65 C60 C61 C62 0.0 . . . . ?
C65 C64 C63 C62 0.0 . . . . ?
C64 C63 C62 C61 0.0 . . . . ?
C63 C62 C61 C60 0.0 . . . . ?
C61 C60 C65 C64 0.0 . . . . ?
C66 C71 C70 C69 0.0 . . . . ?
C71 C66 C67 C68 0.0 . . . . ?
C71 C70 C69 C68 0.0 . . . . ?
C70 C69 C68 C67 0.0 . . . . ?
C69 C68 C67 C66 0.0 . . . . ?
C67 C66 C71 C70 0.0 . . . . ?
